data_7057010
loop_
_publ_author_name
'Moreno-Alc\'antar, Guillermo'
'Romo-Islas, Guillermo'
'Flores-\'Alamo, Marcos'
'Torrens, Hugo'

_publ_section_title
;
 Aurophilicity vs. thiophilicity: directing the crystalline supramolecular
 arrangement in luminescent gold compounds
;
_journal_issue 10
_journal_name_full 'New Journal of Chemistry'
_journal_page_first 7845
_journal_paper_doi 10.1039/C7NJ04354F
_journal_volume 42
_journal_year 2018
_chemical_formula_moiety 'C80 H64 Au4 F12 P4 S4'
_chemical_formula_sum 'C80 H64 Au4 F12 P4 S4'
_chemical_formula_weight 2293.29
_space_group_IT_number 2
_space_group_name_Hall '-P 1'
_space_group_name_H-M_alt 'P -1'
_symmetry_cell_setting triclinic
_symmetry_Int_Tables_number 2
_symmetry_space_group_name_Hall '-P 1'
_symmetry_space_group_name_H-M 'P -1'
_atom_sites_solution_hydrogens geom
_audit_conform_dict_location ftp://ftp.iucr.org/pub/cif_core.dic
_audit_conform_dict_name cif_core.dic
_audit_conform_dict_version 2.4.3
_audit_creation_date 2017-08-31T18:03:04-00:00
_audit_creation_method 'WinGX routine CIF_UPDATE'
_audit_update_record
;
2017-11-07 deposited with the CCDC.
2018-02-12 downloaded from the CCDC.
;
_cell_angle_alpha 84.665(3)
_cell_angle_beta 67.650(4)
_cell_angle_gamma 74.963(3)
_cell_formula_units_Z 1
_cell_length_a 12.5426(5)
_cell_length_b 12.7737(4)
_cell_length_c 13.3107(5)
_cell_measurement_reflns_used 8792
_cell_measurement_temperature 130(2)
_cell_measurement_theta_max 29.4749
_cell_measurement_theta_min 3.5292
_cell_volume 1904.80(13)
_computing_cell_refinement
;
        CrysAlisPro, Agilent Technologies,
        Version 1.171.36.32 (release 02-08-2013 CrysAlis171 .NET)
        (compiled Aug  2 2013,16:46:58)
;
_computing_data_collection
;
        CrysAlisPro, Agilent Technologies,
        Version 1.171.36.32 (release 02-08-2013 CrysAlis171 .NET)
        (compiled Aug  2 2013,16:46:58)
;
_computing_data_reduction
;
        CrysAlisPro, Agilent Technologies,
        Version 1.171.36.32 (release 02-08-2013 CrysAlis171 .NET)
        (compiled Aug  2 2013,16:46:58)
;
_computing_molecular_graphics
;
          'Ortep-3 for Windows (Farrugia, 1997)'
      L. J. Farrugia, J. Appl. Crystallogr., 1997, 30, 565.
;
_computing_publication_material
;    
        'WinGX publication routines (Farrugia, 1999)'                 
    L. J. Farrugia, J. Appl. Crystallogr., 1999, 32, 837-838.
;
_computing_structure_refinement
;
      'SHELXS-2014 (Sheldrick, 2015)'
      Sheldrick, G. M. (2015). Acta Cryst. C71, 3--8.
;
_computing_structure_solution
;
      'SHELXS-2014 (Sheldrick, 2015)'
      Sheldrick, G. M. (2015). Acta Cryst. A71, 3--8.
;
_diffrn_ambient_temperature 130(2)
_diffrn_detector_area_resol_mean 10.4685
_diffrn_measured_fraction_theta_full 0.997
_diffrn_measured_fraction_theta_max 0.864
_diffrn_measurement_device_type 'Xcalibur, Atlas, Gemini'
_diffrn_measurement_method '\w scans'
_diffrn_orient_matrix_UB_11 -0.0303482
_diffrn_orient_matrix_UB_12 0.0213634
_diffrn_orient_matrix_UB_13 0.0535341
_diffrn_orient_matrix_UB_21 -0.0032037
_diffrn_orient_matrix_UB_22 0.0533696
_diffrn_orient_matrix_UB_23 -0.0209525
_diffrn_orient_matrix_UB_31 -0.0551604
_diffrn_orient_matrix_UB_32 0.0011365
_diffrn_orient_matrix_UB_33 -0.003849
_diffrn_radiation_monochromator graphite
_diffrn_radiation_type MoK\a
_diffrn_radiation_wavelength 0.71073
_diffrn_reflns_av_R_equivalents 0.0541
_diffrn_reflns_av_unetI/netI 0.0775
_diffrn_reflns_Laue_measured_fraction_full 0.997
_diffrn_reflns_Laue_measured_fraction_max 0.864
_diffrn_reflns_limit_h_max 17
_diffrn_reflns_limit_h_min -16
_diffrn_reflns_limit_k_max 16
_diffrn_reflns_limit_k_min -17
_diffrn_reflns_limit_l_max 17
_diffrn_reflns_limit_l_min -18
_diffrn_reflns_number 25313
_diffrn_reflns_point_group_measured_fraction_full 0.997
_diffrn_reflns_point_group_measured_fraction_max 0.864
_diffrn_reflns_theta_full 25.242
_diffrn_reflns_theta_max 29.475
_diffrn_reflns_theta_min 3.529
_exptl_absorpt_coefficient_mu 7.945
_exptl_absorpt_correction_T_max 0.305
_exptl_absorpt_correction_T_min 0.099
_exptl_absorpt_correction_type analytical
_exptl_absorpt_process_details
;
        CrysAlisPro, Agilent Technologies,
        Version 1.171.36.32 (release 02-08-2013 CrysAlis171 .NET)
        (compiled Aug  2 2013,16:46:58)
Analytical numeric absorption correction using a multifaceted crystal
                        model based on expressions derived by R.C. Clark & J.S.
        (Clark, R. C. & Reid, J. S. (1995). Acta Cryst. A51, 887-897)
;
_exptl_crystal_colour colourless
_exptl_crystal_density_diffrn 1.999
_exptl_crystal_description block
_exptl_crystal_F_000 1092
_exptl_crystal_size_max 0.53
_exptl_crystal_size_mid 0.24
_exptl_crystal_size_min 0.17
_refine_diff_density_max 2.634
_refine_diff_density_min -2.278
_refine_diff_density_rms 0.205
_refine_ls_extinction_method none
_refine_ls_goodness_of_fit_ref 1.032
_refine_ls_hydrogen_treatment constr
_refine_ls_matrix_type full
_refine_ls_number_parameters 469
_refine_ls_number_reflns 9157
_refine_ls_number_restraints 0
_refine_ls_restrained_S_all 1.032
_refine_ls_R_factor_all 0.0573
_refine_ls_R_factor_gt 0.0399
_refine_ls_shift/su_max 0.002
_refine_ls_shift/su_mean 0
_refine_ls_structure_factor_coef Fsqd
_refine_ls_weighting_details 'w=1/[\s^2^(Fo^2^)+(0.0369P)^2^] where P=(Fo^2^+2Fc^2^)/3'
_refine_ls_weighting_scheme calc
_refine_ls_wR_factor_gt 0.0813
_refine_ls_wR_factor_ref 0.0929
_reflns_Friedel_coverage 0
_reflns_number_gt 7196
_reflns_number_total 9157
_reflns_threshold_expression 'I > 2\s(I)'
_cod_data_source_file c7nj04354f2.cif
_cod_data_source_block 5-gmauef3c
_cod_depositor_comments 'Adding full bibliography for 7057004--7057010.cif.'
_cod_database_code 7057010
_shelx_estimated_absorpt_t_min 0.102
_shelx_estimated_absorpt_t_max 0.345

loop_
_symmetry_equiv_pos_as_xyz
'x, y, z'
'-x, -y, -z'

loop_
_atom_site_label
_atom_site_type_symbol
_atom_site_fract_x
_atom_site_fract_y
_atom_site_fract_z
_atom_site_U_iso_or_equiv
_atom_site_adp_type
_atom_site_occupancy
_atom_site_site_symmetry_order
_atom_site_calc_flag
_atom_site_refinement_flags_posn
_atom_site_refinement_flags_adp
C1 C 0.0850(5) 0.7257(5) 0.7478(5) 0.0302(14) Uani 1 1 d . .
C2 C 0.1162(6) 0.7434(5) 0.8343(5) 0.0367(15) Uani 1 1 d . .
C3 C 0.0373(6) 0.8261(7) 0.9197(5) 0.0464(18) Uani 1 1 d . .
C4 C 0.2247(7) 0.6842(7) 0.8385(7) 0.053(2) Uani 1 1 d . .
H4 H 0.243664 0.693963 0.89915 0.063 Uiso 1 1 calc R U
C5 C 0.3039(7) 0.6136(6) 0.7595(7) 0.054(2) Uani 1 1 d . .
H5 H 0.37704 0.574479 0.764883 0.065 Uiso 1 1 calc R U
C6 C 0.2776(6) 0.5984(5) 0.6697(7) 0.0460(18) Uani 1 1 d . .
H6 H 0.333325 0.550535 0.612537 0.055 Uiso 1 1 calc R U
C7 C 0.0881(5) 0.9035(4) 0.3138(5) 0.0238(12) Uani 1 1 d . .
H8A H 0.097162 0.902807 0.236665 0.029 Uiso 1 1 calc R U
H8B H 0.067414 0.979949 0.336936 0.029 Uiso 1 1 calc R U
C8 C 0.2054(4) 0.8442(4) 0.3251(5) 0.0230(12) Uani 1 1 d . .
H28A H 0.226419 0.768128 0.300643 0.028 Uiso 1 1 calc R U
H28B H 0.195232 0.843258 0.402649 0.028 Uiso 1 1 calc R U
C9 C -0.0068(5) 0.7156(5) 0.3245(5) 0.0257(12) Uani 1 1 d . .
C10 C 0.0087(6) 0.6164(5) 0.3754(5) 0.0348(15) Uani 1 1 d . .
H10 H 0.00676 0.61279 0.447628 0.042 Uiso 1 1 calc R U
C11 C 0.0271(6) 0.5218(5) 0.3204(6) 0.0425(17) Uani 1 1 d . .
H11 H 0.038592 0.453589 0.354916 0.051 Uiso 1 1 calc R U
C12 C 0.0287(6) 0.5270(6) 0.2180(6) 0.0413(17) Uani 1 1 d . .
H12 H 0.040792 0.462191 0.181149 0.05 Uiso 1 1 calc R U
C13 C 0.0130(6) 0.6256(6) 0.1661(6) 0.0437(17) Uani 1 1 d . .
H13 H 0.014652 0.62829 0.093998 0.052 Uiso 1 1 calc R U
C14 C -0.0051(6) 0.7205(5) 0.2195(5) 0.0379(15) Uani 1 1 d . .
H14 H -0.016307 0.788388 0.184334 0.045 Uiso 1 1 calc R U
C15 C -0.1670(5) 0.9285(4) 0.3859(4) 0.0223(12) Uani 1 1 d . .
C16 C -0.2560(5) 0.8841(5) 0.3857(5) 0.0324(14) Uani 1 1 d . .
H16 H -0.245129 0.807623 0.386787 0.039 Uiso 1 1 calc R U
C17 C -0.3614(5) 0.9514(5) 0.3838(5) 0.0363(15) Uani 1 1 d . .
H17 H -0.421986 0.920709 0.381864 0.044 Uiso 1 1 calc R U
C18 C -0.3792(5) 1.0624(5) 0.3848(5) 0.0353(15) Uani 1 1 d . .
H18 H -0.452321 1.108263 0.38525 0.042 Uiso 1 1 calc R U
C19 C -0.2904(5) 1.1063(5) 0.3851(5) 0.0339(14) Uani 1 1 d . .
H19 H -0.302158 1.182811 0.385034 0.041 Uiso 1 1 calc R U
C20 C -0.1838(5) 1.0404(5) 0.3855(5) 0.0323(14) Uani 1 1 d . .
H20 H -0.122609 1.071377 0.385429 0.039 Uiso 1 1 calc R U
C21 C 0.3205(5) 1.3338(5) 0.2582(5) 0.0285(13) Uani 1 1 d . .
C22 C 0.3296(6) 1.4383(5) 0.2745(5) 0.0394(16) Uani 1 1 d . .
C23 C 0.3228(7) 1.4722(6) 0.3809(7) 0.054(2) Uani 1 1 d . .
C24 C 0.3411(7) 1.5143(6) 0.1913(7) 0.058(2) Uani 1 1 d . .
H24 H 0.348738 1.583853 0.202945 0.07 Uiso 1 1 calc R U
C25 C 0.3415(7) 1.4901(6) 0.0928(6) 0.052(2) Uani 1 1 d . .
H25 H 0.351991 1.541656 0.035843 0.063 Uiso 1 1 calc R U
C26 C 0.3266(6) 1.3902(6) 0.0771(6) 0.0466(18) Uani 1 1 d . .
H26 H 0.322181 1.374351 0.010671 0.056 Uiso 1 1 calc R U
C27 C 0.3182(6) 1.3132(5) 0.1587(5) 0.0384(16) Uani 1 1 d . .
H27 H 0.310629 1.243989 0.14588 0.046 Uiso 1 1 calc R U
C28 C 0.1689(6) 0.6544(5) 0.6655(6) 0.0389(16) Uani 1 1 d . .
H7 H 0.150865 0.643845 0.604581 0.047 Uiso 1 1 calc R U
C29 C 0.3402(5) 0.8967(5) 0.1063(5) 0.0261(13) Uani 1 1 d . .
C30 C 0.3907(6) 0.7965(5) 0.0526(6) 0.0381(15) Uani 1 1 d . .
H30 H 0.420646 0.734368 0.087855 0.046 Uiso 1 1 calc R U
C31 C 0.3965(6) 0.7889(7) -0.0516(6) 0.0501(19) Uani 1 1 d . .
H31 H 0.43171 0.721476 -0.089183 0.06 Uiso 1 1 calc R U
C32 C 0.3512(7) 0.8792(7) -0.1020(6) 0.053(2) Uani 1 1 d . .
H32 H 0.356616 0.873522 -0.174494 0.064 Uiso 1 1 calc R U
C33 C 0.2981(7) 0.9774(7) -0.0482(6) 0.054(2) Uani 1 1 d . .
H33 H 0.265208 1.038369 -0.082983 0.065 Uiso 1 1 calc R U
C34 C 0.2928(6) 0.9874(6) 0.0565(6) 0.0425(17) Uani 1 1 d . .
H34 H 0.257386 1.055087 0.093608 0.051 Uiso 1 1 calc R U
C35 C 0.4595(5) 0.8147(4) 0.2561(5) 0.0271(13) Uani 1 1 d . .
C36 C 0.4558(6) 0.7574(5) 0.3500(6) 0.0401(16) Uani 1 1 d . .
H36 H 0.381915 0.763472 0.409033 0.048 Uiso 1 1 calc R U
C37 C 0.5579(6) 0.6913(5) 0.3594(7) 0.050(2) Uani 1 1 d . .
H37 H 0.553538 0.650749 0.423787 0.06 Uiso 1 1 calc R U
C38 C 0.6647(6) 0.6844(5) 0.2765(7) 0.053(2) Uani 1 1 d . .
H38 H 0.734763 0.639258 0.28354 0.064 Uiso 1 1 calc R U
C39 C 0.6718(6) 0.7419(6) 0.1830(7) 0.0497(19) Uani 1 1 d . .
H39 H 0.746813 0.736948 0.125711 0.06 Uiso 1 1 calc R U
C40 C 0.5687(5) 0.8083(5) 0.1716(6) 0.0409(16) Uani 1 1 d . .
H40 H 0.57343 0.848489 0.106937 0.049 Uiso 1 1 calc R U
Au1 Au -0.04500(2) 0.81037(2) 0.57011(2) 0.02330(7) Uani 1 1 d . .
Au2 Au 0.31095(2) 1.07537(2) 0.29920(2) 0.02421(7) Uani 1 1 d . .
F1 F 0.0113(4) 0.9260(3) 0.8805(3) 0.0567(11) Uani 1 1 d . .
F2 F -0.0687(4) 0.8038(4) 0.9798(3) 0.0614(12) Uani 1 1 d . .
F3 F 0.0856(4) 0.8348(4) 0.9922(3) 0.0725(14) Uani 1 1 d . .
F4 F 0.2286(4) 1.4582(3) 0.4655(3) 0.0605(12) Uani 1 1 d . .
F5 F 0.3207(6) 1.5773(4) 0.3833(5) 0.0937(19) Uani 1 1 d . .
F6 F 0.4176(4) 1.4178(4) 0.4056(4) 0.0690(13) Uani 1 1 d . .
P1 P -0.03225(12) 0.83942(11) 0.39672(12) 0.0221(3) Uani 1 1 d . .
P2 P 0.32696(12) 0.90755(11) 0.24599(12) 0.0224(3) Uani 1 1 d . .
S1 S -0.05736(14) 0.78714(13) 0.74737(13) 0.0326(3) Uani 1 1 d . .
S2 S 0.31371(14) 1.23624(12) 0.36222(13) 0.0308(3) Uani 1 1 d . .

loop_
_atom_site_aniso_label
_atom_site_aniso_U_11
_atom_site_aniso_U_22
_atom_site_aniso_U_33
_atom_site_aniso_U_23
_atom_site_aniso_U_13
_atom_site_aniso_U_12
C1 0.034(3) 0.019(3) 0.040(4) 0.003(3) -0.017(3) -0.007(3)
C2 0.041(4) 0.036(4) 0.041(4) 0.010(3) -0.022(3) -0.015(3)
C3 0.049(5) 0.068(5) 0.029(4) 0.006(3) -0.019(3) -0.021(4)
C4 0.044(5) 0.067(6) 0.060(5) 0.019(4) -0.032(4) -0.021(4)
C5 0.041(5) 0.046(5) 0.078(6) 0.010(4) -0.030(4) -0.006(4)
C6 0.038(4) 0.027(4) 0.074(5) -0.007(3) -0.026(4) 0.003(3)
C7 0.020(3) 0.016(3) 0.035(3) 0.003(2) -0.010(2) -0.004(2)
C8 0.019(3) 0.014(3) 0.033(3) 0.004(2) -0.008(2) -0.003(2)
C9 0.018(3) 0.023(3) 0.031(3) -0.005(2) -0.005(2) -0.002(2)
C10 0.038(4) 0.031(4) 0.034(3) 0.004(3) -0.012(3) -0.011(3)
C11 0.061(5) 0.023(4) 0.049(4) 0.002(3) -0.020(4) -0.021(3)
C12 0.043(4) 0.029(4) 0.050(4) -0.009(3) -0.012(3) -0.012(3)
C13 0.048(4) 0.043(4) 0.037(4) -0.012(3) -0.017(3) -0.001(3)
C14 0.051(4) 0.024(3) 0.039(4) -0.002(3) -0.019(3) -0.004(3)
C15 0.022(3) 0.023(3) 0.022(3) 0.005(2) -0.007(2) -0.009(2)
C16 0.023(3) 0.033(4) 0.037(3) 0.003(3) -0.009(3) -0.004(3)
C17 0.024(3) 0.048(4) 0.043(4) 0.000(3) -0.017(3) -0.012(3)
C18 0.028(3) 0.038(4) 0.036(4) 0.010(3) -0.016(3) 0.001(3)
C19 0.026(3) 0.022(3) 0.044(4) 0.002(3) -0.007(3) 0.001(3)
C20 0.025(3) 0.031(4) 0.042(4) 0.004(3) -0.013(3) -0.008(3)
C21 0.026(3) 0.022(3) 0.032(3) -0.005(2) -0.005(3) -0.004(2)
C22 0.043(4) 0.029(4) 0.040(4) -0.006(3) -0.009(3) -0.008(3)
C23 0.065(5) 0.035(4) 0.064(5) 0.004(4) -0.017(4) -0.030(4)
C24 0.069(6) 0.033(4) 0.064(6) 0.009(4) -0.012(4) -0.017(4)
C25 0.059(5) 0.029(4) 0.048(5) 0.013(3) -0.003(4) -0.005(3)
C26 0.045(4) 0.046(5) 0.032(4) -0.007(3) -0.007(3) 0.009(3)
C27 0.046(4) 0.028(4) 0.040(4) -0.003(3) -0.018(3) -0.003(3)
C28 0.038(4) 0.023(3) 0.061(5) -0.005(3) -0.027(3) -0.001(3)
C29 0.020(3) 0.029(3) 0.027(3) -0.001(2) -0.002(2) -0.012(3)
C30 0.035(4) 0.035(4) 0.045(4) -0.007(3) -0.012(3) -0.011(3)
C31 0.034(4) 0.067(6) 0.042(4) -0.022(4) -0.003(3) -0.010(4)
C32 0.054(5) 0.080(6) 0.028(4) -0.003(4) -0.010(4) -0.027(4)
C33 0.070(5) 0.057(5) 0.046(5) 0.016(4) -0.032(4) -0.022(4)
C34 0.050(4) 0.039(4) 0.044(4) 0.009(3) -0.022(3) -0.015(3)
C35 0.022(3) 0.019(3) 0.038(3) 0.000(2) -0.009(3) -0.004(2)
C36 0.031(4) 0.037(4) 0.051(4) 0.013(3) -0.018(3) -0.006(3)
C37 0.042(4) 0.029(4) 0.082(6) 0.011(4) -0.033(4) -0.001(3)
C38 0.039(4) 0.024(4) 0.107(7) -0.003(4) -0.039(5) -0.003(3)
C39 0.023(4) 0.047(5) 0.074(6) -0.008(4) -0.015(4) -0.002(3)
C40 0.023(3) 0.036(4) 0.058(5) -0.001(3) -0.011(3) -0.003(3)
Au1 0.02408(13) 0.01919(13) 0.02800(13) 0.00117(9) -0.01184(10) -0.00454(9)
Au2 0.02330(13) 0.01598(13) 0.03296(13) -0.00019(9) -0.01083(10) -0.00336(9)
F1 0.069(3) 0.053(3) 0.042(2) -0.013(2) -0.013(2) -0.010(2)
F2 0.051(3) 0.098(4) 0.040(2) 0.016(2) -0.018(2) -0.031(2)
F3 0.061(3) 0.130(4) 0.038(2) -0.010(3) -0.021(2) -0.034(3)
F4 0.073(3) 0.046(3) 0.050(3) -0.018(2) -0.004(2) -0.016(2)
F5 0.164(6) 0.039(3) 0.089(4) -0.004(3) -0.040(4) -0.053(3)
F6 0.067(3) 0.089(4) 0.066(3) -0.001(3) -0.031(3) -0.033(3)
P1 0.0189(7) 0.0190(8) 0.0275(8) 0.0015(6) -0.0083(6) -0.0042(6)
P2 0.0188(7) 0.0175(7) 0.0286(8) 0.0006(6) -0.0065(6) -0.0042(6)
S1 0.0321(8) 0.0333(9) 0.0328(8) 0.0010(7) -0.0154(7) -0.0035(7)
S2 0.0358(9) 0.0209(8) 0.0370(8) 0.0003(6) -0.0148(7) -0.0073(6)

loop_
_atom_type_symbol
_atom_type_description
_atom_type_scat_dispersion_real
_atom_type_scat_dispersion_imag
_atom_type_scat_source
C C 0.0033 0.0016 'International Tables Vol C Tables 4.2.6.8 and 6.1.1.4'
H H 0 0 'International Tables Vol C Tables 4.2.6.8 and 6.1.1.4'
Au Au -2.0133 8.8022 'International Tables Vol C Tables 4.2.6.8 and 6.1.1.4'
F F 0.0171 0.0103 'International Tables Vol C Tables 4.2.6.8 and 6.1.1.4'
P P 0.1023 0.0942 'International Tables Vol C Tables 4.2.6.8 and 6.1.1.4'
S S 0.1246 0.1234 'International Tables Vol C Tables 4.2.6.8 and 6.1.1.4'

loop_
_exptl_crystal_face_index_h
_exptl_crystal_face_index_k
_exptl_crystal_face_index_l
_exptl_crystal_face_perp_dist
0 2 17 0.1205
0 -2 -17 0.1205
-17 -3 -2 0.2168
17 3 2 0.2168
-1 -17 2 0.0862
1 17 -2 0.0862
-14 -14 -5 0.1785
14 14 5 0.1785

loop_
_geom_angle_atom_site_label_1
_geom_angle_atom_site_label_2
_geom_angle_atom_site_label_3
_geom_angle
_geom_angle_site_symmetry_3
C28 C1 C2 117.6(6) .
C28 C1 S1 121.7(5) .
C2 C1 S1 120.6(5) .
C4 C2 C1 119.3(7) .
C4 C2 C3 119.5(6) .
C1 C2 C3 121.2(6) .
F1 C3 F3 106.0(6) .
F1 C3 F2 105.7(6) .
F3 C3 F2 104.9(5) .
F1 C3 C2 113.6(5) .
F3 C3 C2 112.2(6) .
F2 C3 C2 113.6(6) .
C5 C4 C2 122.3(7) .
C5 C4 H4 118.9 .
C2 C4 H4 118.9 .
C4 C5 C6 119.6(7) .
C4 C5 H5 120.2 .
C6 C5 H5 120.2 .
C28 C6 C5 118.9(7) .
C28 C6 H6 120.6 .
C5 C6 H6 120.6 .
C8 C7 P1 111.1(3) .
C8 C7 H8A 109.4 .
P1 C7 H8A 109.4 .
C8 C7 H8B 109.4 .
P1 C7 H8B 109.4 .
H8A C7 H8B 108 .
C7 C8 P2 112.4(3) .
C7 C8 H28A 109.1 .
P2 C8 H28A 109.1 .
C7 C8 H28B 109.1 .
P2 C8 H28B 109.1 .
H28A C8 H28B 107.9 .
C10 C9 C14 119.8(6) .
C10 C9 P1 119.9(5) .
C14 C9 P1 120.3(4) .
C9 C10 C11 119.9(6) .
C9 C10 H10 120.1 .
C11 C10 H10 120.1 .
C12 C11 C10 120.1(6) .
C12 C11 H11 120 .
C10 C11 H11 120 .
C11 C12 C13 120.7(7) .
C11 C12 H12 119.6 .
C13 C12 H12 119.6 .
C12 C13 C14 119.9(7) .
C12 C13 H13 120 .
C14 C13 H13 120 .
C13 C14 C9 119.6(6) .
C13 C14 H14 120.2 .
C9 C14 H14 120.2 .
C16 C15 C20 119.9(5) .
C16 C15 P1 119.4(4) .
C20 C15 P1 120.6(4) .
C15 C16 C17 119.8(6) .
C15 C16 H16 120.1 .
C17 C16 H16 120.1 .
C18 C17 C16 120.5(6) .
C18 C17 H17 119.7 .
C16 C17 H17 119.7 .
C19 C18 C17 119.5(5) .
C19 C18 H18 120.3 .
C17 C18 H18 120.3 .
C18 C19 C20 120.8(6) .
C18 C19 H19 119.6 .
C20 C19 H19 119.6 .
C19 C20 C15 119.4(5) .
C19 C20 H20 120.3 .
C15 C20 H20 120.3 .
C27 C21 C22 117.0(6) .
C27 C21 S2 123.2(5) .
C22 C21 S2 119.7(5) .
C24 C22 C21 120.4(7) .
C24 C22 C23 117.9(6) .
C21 C22 C23 121.6(6) .
F4 C23 F5 105.3(7) .
F4 C23 F6 105.2(6) .
F5 C23 F6 105.6(6) .
F4 C23 C22 115.1(6) .
F5 C23 C22 112.4(6) .
F6 C23 C22 112.3(7) .
C25 C24 C22 120.9(7) .
C25 C24 H24 119.6 .
C22 C24 H24 119.6 .
C24 C25 C26 119.6(6) .
C24 C25 H25 120.2 .
C26 C25 H25 120.2 .
C25 C26 C27 119.8(7) .
C25 C26 H26 120.1 .
C27 C26 H26 120.1 .
C21 C27 C26 122.2(6) .
C21 C27 H27 118.9 .
C26 C27 H27 118.9 .
C6 C28 C1 122.2(7) .
C6 C28 H7 118.9 .
C1 C28 H7 118.9 .
C34 C29 C30 120.7(6) .
C34 C29 P2 119.1(5) .
C30 C29 P2 120.0(5) .
C31 C30 C29 119.3(7) .
C31 C30 H30 120.3 .
C29 C30 H30 120.3 .
C30 C31 C32 120.1(7) .
C30 C31 H31 119.9 .
C32 C31 H31 119.9 .
C33 C32 C31 120.8(7) .
C33 C32 H32 119.6 .
C31 C32 H32 119.6 .
C32 C33 C34 120.1(7) .
C32 C33 H33 120 .
C34 C33 H33 120 .
C33 C34 C29 118.9(7) .
C33 C34 H34 120.5 .
C29 C34 H34 120.5 .
C36 C35 C40 119.0(6) .
C36 C35 P2 121.2(5) .
C40 C35 P2 119.6(4) .
C35 C36 C37 121.0(7) .
C35 C36 H36 119.5 .
C37 C36 H36 119.5 .
C38 C37 C36 120.0(7) .
C38 C37 H37 120 .
C36 C37 H37 120 .
C37 C38 C39 120.4(7) .
C37 C38 H38 119.8 .
C39 C38 H38 119.8 .
C38 C39 C40 120.2(7) .
C38 C39 H39 119.9 .
C40 C39 H39 119.9 .
C35 C40 C39 119.3(7) .
C35 C40 H40 120.4 .
C39 C40 H40 120.4 .
P1 Au1 S1 177.88(5) .
P1 Au1 Au2 102.16(4) 2_576
S1 Au1 Au2 77.48(4) 2_576
P2 Au2 S2 172.52(5) .
P2 Au2 Au1 110.81(4) 2_576
S2 Au2 Au1 74.06(4) 2_576
C9 P1 C15 105.6(3) .
C9 P1 C7 105.6(3) .
C15 P1 C7 105.2(2) .
C9 P1 Au1 113.17(19) .
C15 P1 Au1 112.81(18) .
C7 P1 Au1 113.73(19) .
C35 P2 C29 105.5(3) .
C35 P2 C8 104.8(2) .
C29 P2 C8 104.0(3) .
C35 P2 Au2 110.10(19) .
C29 P2 Au2 115.13(19) .
C8 P2 Au2 116.21(19) .
C1 S1 Au1 108.7(2) .
C21 S2 Au2 108.6(2) .

loop_
_geom_bond_atom_site_label_1
_geom_bond_atom_site_label_2
_geom_bond_distance
_geom_bond_site_symmetry_2
C1 C28 1.397(9) .
C1 C2 1.402(8) .
C1 S1 1.756(6) .
C2 C4 1.394(9) .
C2 C3 1.488(10) .
C3 F1 1.341(8) .
C3 F3 1.345(7) .
C3 F2 1.353(8) .
C4 C5 1.351(11) .
C4 H4 0.95 .
C5 C6 1.396(11) .
C5 H5 0.95 .
C6 C28 1.385(8) .
C6 H6 0.95 .
C7 C8 1.526(7) .
C7 P1 1.836(5) .
C7 H8A 0.99 .
C7 H8B 0.99 .
C8 P2 1.831(5) .
C8 H28A 0.99 .
C8 H28B 0.99 .
C9 C10 1.384(8) .
C9 C14 1.386(9) .
C9 P1 1.820(6) .
C10 C11 1.392(9) .
C10 H10 0.95 .
C11 C12 1.351(10) .
C11 H11 0.95 .
C12 C13 1.384(9) .
C12 H12 0.95 .
C13 C14 1.385(9) .
C13 H13 0.95 .
C14 H14 0.95 .
C15 C16 1.378(8) .
C15 C20 1.390(8) .
C15 P1 1.824(5) .
C16 C17 1.385(8) .
C16 H16 0.95 .
C17 C18 1.378(9) .
C17 H17 0.95 .
C18 C19 1.372(8) .
C18 H18 0.95 .
C19 C20 1.385(8) .
C19 H19 0.95 .
C20 H20 0.95 .
C21 C27 1.387(9) .
C21 C22 1.412(8) .
C21 S2 1.766(6) .
C22 C24 1.394(9) .
C22 C23 1.485(10) .
C23 F4 1.325(8) .
C23 F5 1.339(8) .
C23 F6 1.352(9) .
C24 C25 1.373(11) .
C24 H24 0.95 .
C25 C26 1.382(10) .
C25 H25 0.95 .
C26 C27 1.388(9) .
C26 H26 0.95 .
C27 H27 0.95 .
C28 H7 0.95 .
C29 C34 1.391(8) .
C29 C30 1.398(9) .
C29 P2 1.818(6) .
C30 C31 1.372(10) .
C30 H30 0.95 .
C31 C32 1.381(11) .
C31 H31 0.95 .
C32 C33 1.379(11) .
C32 H32 0.95 .
C33 C34 1.385(10) .
C33 H33 0.95 .
C34 H34 0.95 .
C35 C36 1.379(8) .
C35 C40 1.391(8) .
C35 P2 1.818(6) .
C36 C37 1.382(9) .
C36 H36 0.95 .
C37 C38 1.361(10) .
C37 H37 0.95 .
C38 C39 1.370(10) .
C38 H38 0.95 .
C39 C40 1.404(9) .
C39 H39 0.95 .
C40 H40 0.95 .
Au1 P1 2.2541(14) .
Au1 S1 2.3009(15) .
Au1 Au2 3.1331(3) 2_576
Au2 P2 2.2557(15) .
Au2 S2 2.3037(15) .

loop_
_geom_hbond_atom_site_label_D
_geom_hbond_atom_site_label_H
_geom_hbond_atom_site_label_A
_geom_hbond_distance_DH
_geom_hbond_distance_HA
_geom_hbond_distance_DA
_geom_hbond_angle_DHA
_geom_hbond_site_symmetry_A
C14 H14 F3 0.95 2.48 3.163(8) 128.7 1_554
C34 H34 S1 0.95 2.99 3.867(8) 153.3 2_576

loop_
_geom_torsion_atom_site_label_1
_geom_torsion_atom_site_label_2
_geom_torsion_atom_site_label_3
_geom_torsion_atom_site_label_4
_geom_torsion
C28 C1 C2 C4 -4.4(9)
S1 C1 C2 C4 172.8(5)
C28 C1 C2 C3 173.9(6)
S1 C1 C2 C3 -8.8(8)
C4 C2 C3 F1 121.9(6)
C1 C2 C3 F1 -56.5(8)
C4 C2 C3 F3 1.6(9)
C1 C2 C3 F3 -176.7(6)
C4 C2 C3 F2 -117.2(7)
C1 C2 C3 F2 64.5(8)
C1 C2 C4 C5 3.1(10)
C3 C2 C4 C5 -175.2(7)
C2 C4 C5 C6 0.1(11)
C4 C5 C6 C28 -1.8(11)
P1 C7 C8 P2 -178.7(3)
C14 C9 C10 C11 0.7(9)
P1 C9 C10 C11 179.4(5)
C9 C10 C11 C12 -0.7(10)
C10 C11 C12 C13 0.4(11)
C11 C12 C13 C14 -0.3(10)
C12 C13 C14 C9 0.3(10)
C10 C9 C14 C13 -0.5(9)
P1 C9 C14 C13 -179.3(5)
C20 C15 C16 C17 0.7(9)
P1 C15 C16 C17 176.3(5)
C15 C16 C17 C18 -1.5(10)
C16 C17 C18 C19 1.5(10)
C17 C18 C19 C20 -0.6(10)
C18 C19 C20 C15 -0.2(10)
C16 C15 C20 C19 0.2(9)
P1 C15 C20 C19 -175.4(5)
C27 C21 C22 C24 -2.8(10)
S2 C21 C22 C24 176.7(6)
C27 C21 C22 C23 174.9(7)
S2 C21 C22 C23 -5.6(9)
C24 C22 C23 F4 125.0(7)
C21 C22 C23 F4 -52.7(10)
C24 C22 C23 F5 4.4(10)
C21 C22 C23 F5 -173.4(6)
C24 C22 C23 F6 -114.5(7)
C21 C22 C23 F6 67.7(8)
C21 C22 C24 C25 1.3(11)
C23 C22 C24 C25 -176.5(7)
C22 C24 C25 C26 2.0(12)
C24 C25 C26 C27 -3.7(11)
C22 C21 C27 C26 1.2(10)
S2 C21 C27 C26 -178.3(5)
C25 C26 C27 C21 2.1(11)
C5 C6 C28 C1 0.2(10)
C2 C1 C28 C6 2.9(9)
S1 C1 C28 C6 -174.4(5)
C34 C29 C30 C31 2.0(9)
P2 C29 C30 C31 177.9(5)
C29 C30 C31 C32 -1.0(10)
C30 C31 C32 C33 -1.0(11)
C31 C32 C33 C34 1.9(11)
C32 C33 C34 C29 -0.9(10)
C30 C29 C34 C33 -1.0(9)
P2 C29 C34 C33 -177.0(5)
C40 C35 C36 C37 -2.4(10)
P2 C35 C36 C37 -176.5(5)
C35 C36 C37 C38 1.9(11)
C36 C37 C38 C39 -0.5(11)
C37 C38 C39 C40 -0.4(11)
C36 C35 C40 C39 1.5(10)
P2 C35 C40 C39 175.7(5)
C38 C39 C40 C35 -0.2(11)
C10 C9 P1 C15 -127.1(5)
C14 C9 P1 C15 51.6(5)
C10 C9 P1 C7 121.8(5)
C14 C9 P1 C7 -59.5(5)
C10 C9 P1 Au1 -3.3(5)
C14 C9 P1 Au1 175.5(4)
C16 C15 P1 C9 34.1(5)
C20 C15 P1 C9 -150.3(5)
C16 C15 P1 C7 145.6(5)
C20 C15 P1 C7 -38.9(5)
C16 C15 P1 Au1 -90.0(5)
C20 C15 P1 Au1 85.6(5)
C8 C7 P1 C9 -74.8(5)
C8 C7 P1 C15 173.7(4)
C8 C7 P1 Au1 49.8(5)
C36 C35 P2 C29 -144.8(5)
C40 C35 P2 C29 41.0(6)
C36 C35 P2 C8 -35.3(6)
C40 C35 P2 C8 150.6(5)
C36 C35 P2 Au2 90.4(5)
C40 C35 P2 Au2 -83.8(5)
C34 C29 P2 C35 -147.8(5)
C30 C29 P2 C35 36.2(5)
C34 C29 P2 C8 102.1(5)
C30 C29 P2 C8 -73.9(5)
C34 C29 P2 Au2 -26.2(5)
C30 C29 P2 Au2 157.8(4)
C7 C8 P2 C35 -172.4(4)
C7 C8 P2 C29 -61.8(5)
C7 C8 P2 Au2 65.8(5)
C28 C1 S1 Au1 -30.8(5)
C2 C1 S1 Au1 152.0(4)
C27 C21 S2 Au2 2.9(6)
C22 C21 S2 Au2 -176.6(4)
